data_4514265
loop_
_publ_author_name
'Wang, Fei'
'Kusaka, Shinpei'
'Hijikata, Yuh'
'Hosono, Nobuhiko'
'Kitagawa, Susumu'

_publ_section_title
;
 Development of a Porous Coordination Polymer with a High Gas Capacity
 Using a Thiophene-Based Bent Tetracarboxylate Ligand.
;
_journal_issue 39
_journal_name_full 'ACS applied materials &amp; interfaces'
_journal_page_first 33455
_journal_page_last 33460
_journal_paper_doi 10.1021/acsami.7b01568
_journal_volume 9
_journal_year 2017
_chemical_formula_moiety 'C66 H30 Cu6 N0 O36 S3'
_chemical_formula_sum 'C66 H30 Cu6 N0 O36 S3'
_chemical_formula_weight 1876.32
_space_group_crystal_system orthorhombic
_space_group_IT_number 63
_space_group_name_Hall '-C 2c 2'
_space_group_name_H-M_alt 'C m c m'
_symmetry_space_group_name_Hall '-C 2c 2'
_symmetry_space_group_name_H-M 'C m c m'
_atom_sites_solution_hydrogens geom
_audit_creation_method SHELXL-2016/6
_cell_angle_alpha 90
_cell_angle_beta 90
_cell_angle_gamma 90
_cell_formula_units_Z 4
_cell_length_a 26.2639(5)
_cell_length_b 33.4313(6)
_cell_length_c 18.7507(3)
_cell_measurement_reflns_used 32604
_cell_measurement_temperature 103(2)
_cell_measurement_theta_max 29.2870
_cell_measurement_theta_min 2.1190
_cell_volume 16463.8(5)
_computing_cell_refinement 'CrysAlisPro 1.171.38.41q (Rigaku OD, 2015)'
_computing_data_collection 'CrysAlisPro 1.171.38.41q (Rigaku OD, 2015)'
_computing_data_reduction 'CrysAlisPro 1.171.38.41q (Rigaku OD, 2015)'
_computing_structure_refinement 'SHELXL-2016/6 (Sheldrick, 2016)'
_diffrn_ambient_temperature 103(2)
_diffrn_detector_area_resol_mean 5.811
_diffrn_measured_fraction_theta_full 0.998
_diffrn_measured_fraction_theta_max 0.998
_diffrn_measurement_device_type 'dtrek-CrysAlisPro-abstract goniometer imported rigaku-d*trek images'
_diffrn_measurement_method '\w scans'
_diffrn_radiation_type MoK\a
_diffrn_radiation_wavelength 0.71073
_diffrn_reflns_av_R_equivalents 0.0462
_diffrn_reflns_av_unetI/netI 0.0220
_diffrn_reflns_Laue_measured_fraction_full 0.998
_diffrn_reflns_Laue_measured_fraction_max 0.998
_diffrn_reflns_limit_h_max 31
_diffrn_reflns_limit_h_min -31
_diffrn_reflns_limit_k_max 39
_diffrn_reflns_limit_k_min -30
_diffrn_reflns_limit_l_max 22
_diffrn_reflns_limit_l_min -21
_diffrn_reflns_number 89598
_diffrn_reflns_point_group_measured_fraction_full 0.998
_diffrn_reflns_point_group_measured_fraction_max 0.998
_diffrn_reflns_theta_full 24.998
_diffrn_reflns_theta_max 24.998
_diffrn_reflns_theta_min 1.972
_diffrn_source 'fine-focus sealed X-ray tube'
_exptl_absorpt_coefficient_mu 0.841
_exptl_absorpt_correction_T_max 1.00000
_exptl_absorpt_correction_T_min 0.91187
_exptl_absorpt_correction_type multi-scan
_exptl_absorpt_process_details
;
CrysAlisPro 1.171.38.41q (Rigaku Oxford Diffraction, 2015)
Empirical absorption correction using spherical harmonics,
 implemented in SCALE3 ABSPACK scaling algorithm.
;
_exptl_crystal_colour green
_exptl_crystal_density_diffrn 0.757
_exptl_crystal_description block
_exptl_crystal_F_000 3744
_exptl_crystal_size_max 0.200
_exptl_crystal_size_mid 0.150
_exptl_crystal_size_min 0.120
_refine_diff_density_max 1.337
_refine_diff_density_min -0.561
_refine_diff_density_rms 0.077
_refine_ls_extinction_method none
_refine_ls_goodness_of_fit_ref 1.016
_refine_ls_hydrogen_treatment constr
_refine_ls_matrix_type full
_refine_ls_number_parameters 280
_refine_ls_number_reflns 7665
_refine_ls_number_restraints 29
_refine_ls_restrained_S_all 1.059
_refine_ls_R_factor_all 0.0565
_refine_ls_R_factor_gt 0.0484
_refine_ls_shift/su_max 0.001
_refine_ls_shift/su_mean 0.000
_refine_ls_structure_factor_coef Fsqd
_refine_ls_weighting_details 'w=1/[\s^2^(Fo^2^)+(0.1164P)^2^+15.5686P] where P=(Fo^2^+2Fc^2^)/3'
_refine_ls_weighting_scheme calc
_refine_ls_wR_factor_gt 0.1573
_refine_ls_wR_factor_ref 0.1676
_reflns_Friedel_coverage 0.000
_reflns_number_gt 6268
_reflns_number_total 7665
_reflns_threshold_expression 'I > 2\s(I)'
_cod_data_source_file am7b01568_si_002.cif
_cod_data_source_block a
_cod_database_code 4514265
_shelx_shelxl_version_number 2016/6
_shelx_space_group_comment
;
The symmetry employed for this shelxl refinement is uniquely defined
by the following loop, which should always be used as a source of
symmetry information in preference to the above space-group names.
They are only intended as comments.
;
_shelx_estimated_absorpt_t_min 0.850
_shelx_estimated_absorpt_t_max 0.906
_platon_squeeze_void_probe_radius 1.20

loop_
_space_group_symop_operation_xyz
'x, y, z'
'-x, -y, z+1/2'
'-x, y, -z+1/2'
'x, -y, -z'
'x+1/2, y+1/2, z'
'-x+1/2, -y+1/2, z+1/2'
'-x+1/2, y+1/2, -z+1/2'
'x+1/2, -y+1/2, -z'
'-x, -y, -z'
'x, y, -z-1/2'
'x, -y, z-1/2'
'-x, y, z'
'-x+1/2, -y+1/2, -z'
'x+1/2, y+1/2, -z-1/2'
'x+1/2, -y+1/2, z-1/2'
'-x+1/2, y+1/2, z'

loop_
_atom_site_label
_atom_site_type_symbol
_atom_site_fract_x
_atom_site_fract_y
_atom_site_fract_z
_atom_site_U_iso_or_equiv
_atom_site_adp_type
_atom_site_occupancy
_atom_site_site_symmetry_order
_atom_site_calc_flag
_atom_site_refinement_flags_posn
_atom_site_refinement_flags_adp
_atom_site_refinement_flags_occupancy
Cu1 Cu 0.28715(2) 0.26989(2) 0.53240(2) 0.03857(14) Uani 1 1 d . . .
Cu2 Cu 0.500000 0.07373(2) 0.750000 0.0450(2) Uani 1 4 d S T P
Cu3 Cu 0.500000 0.15372(2) 0.750000 0.0500(2) Uani 1 4 d S T P
S1 S 0.34858(6) 0.000000 0.500000 0.0859(5) Uani 1 2 d S T P
S2 S 0.000000 0.23652(8) 0.71864(12) 0.0570(6) Uani 0.5 2 d S T P
O1 O 0.44731(9) 0.14704(6) 0.67723(13) 0.0646(6) Uani 1 1 d . . .
O2 O 0.44758(9) 0.07993(6) 0.67797(14) 0.0646(6) Uani 1 1 d . . .
O3 O 0.31359(9) 0.21643(7) 0.54950(13) 0.0591(6) Uani 1 1 d . . .
O4 O 0.25174(9) 0.18267(6) 0.49481(13) 0.0568(5) Uani 1 1 d . . .
O5 O 0.21650(15) 0.04194(14) 0.5216(5) 0.244(4) Uani 1 1 d . U .
O6 O 0.18302(8) 0.23088(7) 0.56283(11) 0.0544(5) Uani 1 1 d . . .
O7 O 0.24541(9) 0.26449(7) 0.61829(11) 0.0550(5) Uani 1 1 d . . .
O8 O 0.0561(2) 0.1498(2) 0.8286(4) 0.111(2) Uani 0.5 1 d . U P
O9 O 0.500000 0.21753(15) 0.750000 0.122(3) Uani 1 4 d S TU P
O10 O 0.500000 0.01020(12) 0.750000 0.0626(12) Uani 1 4 d S T P
O11 O 0.34797(11) 0.30310(9) 0.57767(17) 0.0907(9) Uani 1 1 d . . .
C1 C 0.30462(15) 0.03552(11) 0.5210(2) 0.0686(10) Uani 1 1 d . . .
C2 C 0.25892(17) 0.01995(15) 0.5112(5) 0.140(3) Uani 1 1 d . . .
C3 C 0.1710(3) 0.0140(3) 0.5324(5) 0.258(6) Uani 1 1 d D U .
H3A H 0.174724 -0.001179 0.576205 0.309 Uiso 1 1 calc R U .
H3B H 0.139524 0.029115 0.534661 0.309 Uiso 1 1 calc R U .
C4 C 0.32193(14) 0.07475(10) 0.5462(2) 0.0617(9) Uani 1 1 d . . .
C5 C 0.29775(14) 0.11021(10) 0.52754(19) 0.0583(9) Uani 1 1 d . . .
H5 H 0.268445 0.109551 0.499733 0.070 Uiso 1 1 calc R U .
C6 C 0.31736(13) 0.14675(9) 0.55041(18) 0.0546(8) Uani 1 1 d . . .
C7 C 0.36130(13) 0.14814(9) 0.59153(18) 0.0551(8) Uani 1 1 d . . .
H7 H 0.374585 0.172657 0.605783 0.066 Uiso 1 1 calc R U .
C8 C 0.38534(13) 0.11291(9) 0.61132(19) 0.0586(8) Uani 1 1 d . . .
C9 C 0.36606(13) 0.07656(9) 0.5882(2) 0.0623(9) Uani 1 1 d . . .
H9 H 0.382637 0.053011 0.600750 0.075 Uiso 1 1 calc R U .
C10 C 0.29203(12) 0.18469(10) 0.52946(16) 0.0490(7) Uani 1 1 d . . .
C11 C 0.43037(13) 0.11333(9) 0.65840(18) 0.0558(8) Uani 1 1 d . . .
C12 C 0.04770(18) 0.20795(16) 0.750000 0.0625(12) Uani 1 2 d S TU P
C13 C 0.0280(3) 0.1771(3) 0.7952(4) 0.080(2) Uani 0.5 1 d . U P
C14 C 0.02812(18) 0.1247(4) 0.8741(8) 0.171(6) Uani 0.5 1 d D U P
H14A H 0.038891 0.130702 0.922426 0.205 Uiso 0.5 1 calc R U P
H14B H 0.038891 0.097503 0.864214 0.205 Uiso 0.5 1 calc R U P
C15 C 0.10105(17) 0.21957(15) 0.750000 0.0546(11) Uani 1 2 d S T P
C16 C 0.12682(13) 0.22685(10) 0.68615(16) 0.0572(8) Uani 1 1 d . . .
H16 H 0.110391 0.222229 0.642990 0.069 Uiso 1 1 calc R U .
C17 C 0.17667(12) 0.24090(9) 0.68612(15) 0.0495(7) Uani 1 1 d . . .
C18 C 0.20087(17) 0.24852(13) 0.750000 0.0471(10) Uani 1 2 d S T P
H18 H 0.233736 0.258870 0.750002 0.057 Uiso 1 2 calc R U P
C19 C 0.20394(12) 0.24620(9) 0.61685(15) 0.0480(7) Uani 1 1 d . . .

loop_
_atom_site_aniso_label
_atom_site_aniso_U_11
_atom_site_aniso_U_22
_atom_site_aniso_U_33
_atom_site_aniso_U_23
_atom_site_aniso_U_13
_atom_site_aniso_U_12
Cu1 0.0471(2) 0.0387(2) 0.0300(2) 0.00192(12) -0.00597(13) -0.00218(13)
Cu2 0.0558(4) 0.0221(3) 0.0571(4) 0.000 0.000 0.000
Cu3 0.0603(5) 0.0221(3) 0.0676(5) 0.000 0.000 0.000
S1 0.0641(8) 0.0573(8) 0.1363(14) -0.0285(9) 0.000 0.000
S2 0.0458(12) 0.0824(16) 0.0429(10) 0.0123(11) 0.000 0.000
O1 0.0755(15) 0.0363(12) 0.0821(16) 0.0089(11) -0.0137(13) 0.0054(10)
O2 0.0752(15) 0.0380(12) 0.0806(16) 0.0015(11) -0.0153(13) 0.0115(10)
O3 0.0706(15) 0.0443(12) 0.0625(13) 0.0022(11) -0.0177(12) 0.0080(11)
O4 0.0641(14) 0.0395(11) 0.0667(14) 0.0033(10) -0.0105(12) 0.0020(9)
O5 0.070(2) 0.096(3) 0.565(12) -0.130(5) -0.012(4) 0.008(2)
O6 0.0572(13) 0.0716(14) 0.0345(11) -0.0010(9) 0.0000(10) -0.0081(10)
O7 0.0618(14) 0.0685(14) 0.0346(10) -0.0028(9) -0.0005(10) -0.0137(11)
O8 0.071(4) 0.117(5) 0.144(6) 0.062(4) -0.006(4) 0.007(3)
O9 0.158(7) 0.023(2) 0.185(7) 0.000 0.000 0.000
O10 0.090(3) 0.028(2) 0.069(3) 0.000 0.000 0.000
O11 0.0751(18) 0.095(2) 0.102(2) -0.0211(17) -0.0297(16) -0.0234(15)
C1 0.062(2) 0.0457(19) 0.098(3) -0.0023(18) -0.003(2) 0.0030(16)
C2 0.055(3) 0.069(3) 0.296(9) -0.048(4) -0.002(4) 0.008(2)
C3 0.109(5) 0.217(10) 0.448(16) -0.139(9) 0.038(8) -0.030(6)
C4 0.059(2) 0.0434(18) 0.083(2) -0.0016(16) -0.0012(18) 0.0040(15)
C5 0.0557(19) 0.0469(19) 0.072(2) 0.0000(15) -0.0031(16) 0.0074(14)
C6 0.062(2) 0.0423(17) 0.0595(18) 0.0060(14) -0.0029(16) 0.0025(14)
C7 0.065(2) 0.0383(16) 0.0616(19) 0.0029(14) -0.0022(16) 0.0023(14)
C8 0.063(2) 0.0460(18) 0.067(2) 0.0052(14) -0.0035(17) 0.0088(14)
C9 0.067(2) 0.0395(17) 0.080(2) 0.0072(16) -0.0054(18) 0.0081(14)
C10 0.0541(18) 0.0459(18) 0.0471(17) 0.0047(13) -0.0011(14) 0.0054(14)
C11 0.064(2) 0.0402(18) 0.063(2) 0.0061(14) -0.0028(16) 0.0079(14)
C12 0.046(3) 0.082(4) 0.059(3) 0.000 0.000 0.002(2)
C13 0.063(4) 0.110(7) 0.065(5) 0.027(4) -0.015(4) 0.009(4)
C14 0.191(12) 0.137(9) 0.184(11) 0.103(9) 0.017(9) -0.001(8)
C15 0.048(2) 0.071(3) 0.044(2) 0.000 0.000 0.002(2)
C16 0.0573(19) 0.080(2) 0.0339(16) -0.0017(14) -0.0048(14) 0.0033(16)
C17 0.0534(18) 0.0588(18) 0.0364(15) 0.0042(13) 0.0014(13) 0.0037(14)
C18 0.052(2) 0.053(2) 0.037(2) 0.000 0.000 0.0042(19)
C19 0.0555(18) 0.0550(18) 0.0335(15) 0.0044(13) -0.0027(13) 0.0043(14)

loop_
_atom_type_symbol
_atom_type_description
_atom_type_scat_dispersion_real
_atom_type_scat_dispersion_imag
_atom_type_scat_source
C C 0.0033 0.0016 'International Tables Vol C Tables 4.2.6.8 and 6.1.1.4'
Cu Cu 0.3201 1.2651 'International Tables Vol C Tables 4.2.6.8 and 6.1.1.4'
H H 0.0000 0.0000 'International Tables Vol C Tables 4.2.6.8 and 6.1.1.4'
N N 0.0061 0.0033 'International Tables Vol C Tables 4.2.6.8 and 6.1.1.4'
O O 0.0106 0.0060 'International Tables Vol C Tables 4.2.6.8 and 6.1.1.4'
S S 0.1246 0.1234 'International Tables Vol C Tables 4.2.6.8 and 6.1.1.4'

loop_
_geom_angle_atom_site_label_1
_geom_angle_atom_site_label_2
_geom_angle_atom_site_label_3
_geom_angle
_geom_angle_site_symmetry_1
_geom_angle_site_symmetry_3
O3 Cu1 O4 167.39(9) . 13_556
O3 Cu1 O6 89.74(10) . 13_556
O4 Cu1 O6 88.94(10) 13_556 13_556
O3 Cu1 O7 88.83(10) . .
O4 Cu1 O7 89.83(10) 13_556 .
O6 Cu1 O7 167.85(9) 13_556 .
O3 Cu1 O11 98.41(11) . .
O4 Cu1 O11 94.19(11) 13_556 .
O6 Cu1 O11 94.06(11) 13_556 .
O7 Cu1 O11 98.09(11) . .
O3 Cu1 Cu1 82.97(7) . 13_556
O4 Cu1 Cu1 84.43(7) 13_556 13_556
O6 Cu1 Cu1 82.51(6) 13_556 13_556
O7 Cu1 Cu1 85.34(6) . 13_556
O11 Cu1 Cu1 176.31(9) . 13_556
O2 Cu2 O2 167.72(13) . 3_656
O2 Cu2 O2 90.43(16) . 12_655
O2 Cu2 O2 88.26(16) 3_656 12_655
O2 Cu2 O2 88.26(16) . 10_557
O2 Cu2 O2 90.43(16) 3_656 10_557
O2 Cu2 O2 167.73(13) 12_655 10_557
O2 Cu2 O10 96.14(6) . .
O2 Cu2 O10 96.14(6) 3_656 .
O2 Cu2 O10 96.14(6) 12_655 .
O2 Cu2 O10 96.14(6) 10_557 .
O2 Cu2 Cu3 83.86(6) . .
O2 Cu2 Cu3 83.86(6) 3_656 .
O2 Cu2 Cu3 83.86(6) 12_655 .
O2 Cu2 Cu3 83.86(6) 10_557 .
O10 Cu2 Cu3 180.0 . .
O1 Cu3 O1 88.46(15) 3_656 12_655
O1 Cu3 O1 90.04(15) 3_656 10_557
O1 Cu3 O1 166.89(12) 12_655 10_557
O1 Cu3 O1 166.89(12) 3_656 .
O1 Cu3 O1 90.05(15) 12_655 .
O1 Cu3 O1 88.46(15) 10_557 .
O1 Cu3 O9 96.55(6) 3_656 .
O1 Cu3 O9 96.55(6) 12_655 .
O1 Cu3 O9 96.55(6) 10_557 .
O1 Cu3 O9 96.56(6) . .
O1 Cu3 Cu2 83.45(6) 3_656 .
O1 Cu3 Cu2 83.45(6) 12_655 .
O1 Cu3 Cu2 83.45(6) 10_557 .
O1 Cu3 Cu2 83.44(6) . .
O9 Cu3 Cu2 180.0 . .
C1 S1 C1 94.6(3) 4_556 .
S2 S2 C12 69.53(10) 10_557 3_556
S2 S2 C12 69.53(10) 10_557 .
C12 S2 C12 96.3(3) 3_556 .
S2 S2 C13 97.0(2) 10_557 3_556
C12 S2 C13 42.0(3) 3_556 3_556
C12 S2 C13 76.7(3) . 3_556
S2 S2 C13 97.0(2) 10_557 10_557
C12 S2 C13 76.7(3) 3_556 10_557
C12 S2 C13 42.0(3) . 10_557
C13 S2 C13 40.3(4) 3_556 10_557
C11 O1 Cu3 123.1(2) . .
C11 O2 Cu2 123.5(2) . .
C10 O3 Cu1 124.4(2) . .
C10 O4 Cu1 122.5(2) . 13_556
C2 O5 C3 109.4(6) . .
C19 O6 Cu1 124.5(2) . 13_556
C19 O7 Cu1 121.05(19) . .
C13 O8 C14 113.9(6) . .
C2 C1 C4 132.8(4) . .
C2 C1 S1 108.0(3) . .
C4 C1 S1 119.2(3) . .
C1 C2 C2 114.7(3) . 4_556
C1 C2 O5 121.1(4) . .
C2 C2 O5 124.3(3) 4_556 .
C3 C3 O5 105.5(8) 4_556 .
C3 C3 H3A 110.6 4_556 .
O5 C3 H3A 110.6 . .
C3 C3 H3B 110.6 4_556 .
O5 C3 H3B 110.6 . .
H3A C3 H3B 108.8 . .
C5 C4 C9 118.8(3) . .
C5 C4 C1 122.7(3) . .
C9 C4 C1 118.4(3) . .
C4 C5 C6 120.1(3) . .
C4 C5 H5 120.0 . .
C6 C5 H5 120.0 . .
C5 C6 C7 120.5(3) . .
C5 C6 C10 120.1(3) . .
C7 C6 C10 119.4(3) . .
C8 C7 C6 119.9(3) . .
C8 C7 H7 120.1 . .
C6 C7 H7 120.1 . .
C7 C8 C9 119.6(3) . .
C7 C8 C11 121.1(3) . .
C9 C8 C11 119.2(3) . .
C8 C9 C4 121.0(3) . .
C8 C9 H9 119.5 . .
C4 C9 H9 119.5 . .
O4 C10 O3 125.7(3) . .
O4 C10 C6 118.2(3) . .
O3 C10 C6 116.0(3) . .
O1 C11 O2 125.7(3) . .
O1 C11 C8 117.3(3) . .
O2 C11 C8 117.0(3) . .
C13 C12 C13 72.6(8) . 10_557
C13 C12 C15 122.7(4) . .
C13 C12 C15 122.7(4) 10_557 .
C13 C12 S2 110.3(4) . .
C13 C12 S2 86.1(4) 10_557 .
C15 C12 S2 124.5(4) . .
C13 C12 S2 86.1(4) . 10_557
C13 C12 S2 110.3(4) 10_557 10_557
C15 C12 S2 124.5(4) . 10_557
S2 C12 S2 40.9(2) . 10_557
O8 C13 C12 124.9(7) . .
O8 C13 C13 123.7(4) . 12
C12 C13 C13 111.2(3) . 12
O8 C13 C13 118.0(5) . 10_557
C12 C13 C13 53.7(4) . 10_557
C13 C13 C13 90.002(2) 12 10_557
O8 C13 S2 152.5(7) . 10_557
C12 C13 S2 51.8(3) . 10_557
C13 C13 S2 69.9(2) 12 10_557
C13 C13 S2 83.0(2) 10_557 10_557
O8 C14 C14 121.5(4) . 12
O8 C14 H14A 107.0 . .
C14 C14 H14A 107.0 12 .
O8 C14 H14B 107.0 . .
C14 C14 H14B 107.0 12 .
H14A C14 H14B 106.7 . .
C16 C15 C16 118.0(4) 10_557 .
C16 C15 C12 120.9(2) 10_557 .
C16 C15 C12 120.9(2) . .
C15 C16 C17 121.0(3) . .
C15 C16 H16 119.5 . .
C17 C16 H16 119.5 . .
C18 C17 C16 119.7(3) . .
C18 C17 C19 120.8(3) . .
C16 C17 C19 119.5(3) . .
C17 C18 C17 120.5(4) 10_557 .
C17 C18 H18 119.8 10_557 .
C17 C18 H18 119.8 . .
O7 C19 O6 126.6(3) . .
O7 C19 C17 117.2(3) . .
O6 C19 C17 116.2(3) . .

loop_
_geom_bond_atom_site_label_1
_geom_bond_atom_site_label_2
_geom_bond_distance
_geom_bond_site_symmetry_2
Cu1 O3 1.944(2) .
Cu1 O4 1.954(2) 13_556
Cu1 O6 1.950(2) 13_556
Cu1 O7 1.957(2) .
Cu1 O11 2.123(2) .
Cu1 Cu1 2.6558(6) 13_556
Cu2 O2 1.940(2) .
Cu2 O2 1.940(2) 3_656
Cu2 O2 1.940(2) 12_655
Cu2 O2 1.940(2) 10_557
Cu2 O10 2.124(4) .
Cu2 Cu3 2.6744(9) .
Cu3 O1 1.956(2) 3_656
Cu3 O1 1.956(2) 12_655
Cu3 O1 1.956(2) 10_557
Cu3 O1 1.956(2) .
Cu3 O9 2.133(5) .
S1 C1 1.702(4) 4_556
S1 C1 1.702(4) .
S2 S2 1.176(5) 10_557
S2 C12 1.682(5) 3_556
S2 C12 1.682(5) .
S2 C13 2.134(9) 3_556
S2 C13 2.134(9) 10_557
O1 C11 1.262(4) .
O2 C11 1.259(4) .
O3 C10 1.260(4) .
O4 C10 1.244(4) .
O5 C2 1.349(6) .
O5 C3 1.531(10) .
O6 C19 1.261(4) .
O7 C19 1.249(4) .
O8 C13 1.329(9) .
O8 C14 1.405(11) .
C1 C2 1.321(6) .
C1 C4 1.467(5) .
C2 C2 1.399(9) 4_556
C3 C3 1.533(9) 4_556
C3 H3A 0.9700 .
C3 H3B 0.9700 .
C4 C5 1.390(5) .
C4 C9 1.402(5) .
C5 C6 1.393(5) .
C5 H5 0.9300 .
C6 C7 1.389(5) .
C6 C10 1.485(4) .
C7 C8 1.387(4) .
C7 H7 0.9300 .
C8 C9 1.386(5) .
C8 C11 1.476(5) .
C9 H9 0.9300 .
C12 C13 1.432(9) .
C12 C13 1.432(9) 10_557
C12 C15 1.454(7) .
C13 C13 1.470(15) 12
C13 C13 1.697(15) 10_557
C14 C14 1.477(10) 12
C14 H14A 0.9700 .
C14 H14B 0.9700 .
C15 C16 1.397(4) 10_557
C15 C16 1.397(4) .
C16 C17 1.391(5) .
C16 H16 0.9300 .
C17 C18 1.380(4) .
C17 C19 1.494(4) .
C18 H18 0.9300 .

loop_
_geom_torsion_atom_site_label_1
_geom_torsion_atom_site_label_2
_geom_torsion_atom_site_label_3
_geom_torsion_atom_site_label_4
_geom_torsion
_geom_torsion_site_symmetry_1
_geom_torsion_site_symmetry_4
C1 S1 C1 C2 -0.5(4) 4_556 .
C1 S1 C1 C4 178.3(4) 4_556 .
C4 C1 C2 C2 -177.3(7) . 4_556
S1 C1 C2 C2 1.3(12) . 4_556
C4 C1 C2 O5 3.6(14) . .
S1 C1 C2 O5 -177.8(8) . .
C3 O5 C2 C1 -160.2(8) . .
C3 O5 C2 C2 20.7(17) . 4_556
C2 O5 C3 C3 -53.9(14) . 4_556
C2 C1 C4 C5 -39.0(9) . .
S1 C1 C4 C5 142.6(3) . .
C2 C1 C4 C9 144.0(7) . .
S1 C1 C4 C9 -34.4(5) . .
C9 C4 C5 C6 0.0(6) . .
C1 C4 C5 C6 -177.0(4) . .
C4 C5 C6 C7 0.4(5) . .
C4 C5 C6 C10 179.0(3) . .
C5 C6 C7 C8 -1.3(5) . .
C10 C6 C7 C8 -179.9(3) . .
C6 C7 C8 C9 1.8(5) . .
C6 C7 C8 C11 -176.5(3) . .
C7 C8 C9 C4 -1.3(6) . .
C11 C8 C9 C4 177.0(3) . .
C5 C4 C9 C8 0.4(6) . .
C1 C4 C9 C8 177.5(4) . .
Cu1 O4 C10 O3 -2.1(5) 13_556 .
Cu1 O4 C10 C6 177.1(2) 13_556 .
Cu1 O3 C10 O4 1.7(5) . .
Cu1 O3 C10 C6 -177.6(2) . .
C5 C6 C10 O4 4.0(5) . .
C7 C6 C10 O4 -177.5(3) . .
C5 C6 C10 O3 -176.7(3) . .
C7 C6 C10 O3 1.9(5) . .
Cu3 O1 C11 O2 -7.0(5) . .
Cu3 O1 C11 C8 170.8(2) . .
Cu2 O2 C11 O1 6.8(5) . .
Cu2 O2 C11 C8 -171.0(2) . .
C7 C8 C11 O1 -3.0(5) . .
C9 C8 C11 O1 178.8(3) . .
C7 C8 C11 O2 174.9(3) . .
C9 C8 C11 O2 -3.3(5) . .
S2 S2 C12 C13 57.6(4) 10_557 .
C12 S2 C12 C13 -7.8(5) 3_556 .
C13 S2 C12 C13 -45.2(6) 3_556 .
C13 S2 C12 C13 -69.9(7) 10_557 .
S2 S2 C12 C13 127.5(4) 10_557 10_557
C12 S2 C12 C13 62.1(4) 3_556 10_557
C13 S2 C12 C13 24.7(3) 3_556 10_557
S2 S2 C12 C15 -104.9(3) 10_557 .
C12 S2 C12 C15 -170.22(13) 3_556 .
C13 S2 C12 C15 152.3(3) 3_556 .
C13 S2 C12 C15 127.7(4) 10_557 .
C12 S2 C12 S2 -65.4(2) 3_556 10_557
C13 S2 C12 S2 -102.8(2) 3_556 10_557
C13 S2 C12 S2 -127.5(4) 10_557 10_557
C14 O8 C13 C12 175.4(11) . .
C14 O8 C13 C13 -10.3(12) . 12
C14 O8 C13 C13 -121.1(10) . 10_557
C14 O8 C13 S2 102.4(15) . 10_557
C13 C12 C13 O8 101.5(8) 10_557 .
C15 C12 C13 O8 -16.7(11) . .
S2 C12 C13 O8 -179.5(8) . .
S2 C12 C13 O8 -145.9(9) 10_557 .
C13 C12 C13 C13 -73.4(4) 10_557 12
C15 C12 C13 C13 168.4(3) . 12
S2 C12 C13 C13 5.6(4) . 12
S2 C12 C13 C13 39.2(2) 10_557 12
C15 C12 C13 C13 -118.2(6) . 10_557
S2 C12 C13 C13 79.0(3) . 10_557
S2 C12 C13 C13 112.7(3) 10_557 10_557
C13 C12 C13 S2 -112.7(3) 10_557 10_557
C15 C12 C13 S2 129.1(4) . 10_557
S2 C12 C13 S2 -33.7(2) . 10_557
C13 O8 C14 C14 10.1(12) . 12
C13 C12 C15 C16 -47.8(8) . 10_557
C13 C12 C15 C16 -137.3(6) 10_557 10_557
S2 C12 C15 C16 112.5(4) . 10_557
S2 C12 C15 C16 62.3(5) 10_557 10_557
C13 C12 C15 C16 137.3(6) . .
C13 C12 C15 C16 47.8(8) 10_557 .
S2 C12 C15 C16 -62.3(5) . .
S2 C12 C15 C16 -112.5(4) 10_557 .
C16 C15 C16 C17 0.0(7) 10_557 .
C12 C15 C16 C17 175.1(4) . .
C15 C16 C17 C18 -1.2(5) . .
C15 C16 C17 C19 176.7(3) . .
C16 C17 C18 C17 2.4(6) . 10_557
C19 C17 C18 C17 -175.4(2) . 10_557
Cu1 O7 C19 O6 -3.0(4) . .
Cu1 O7 C19 C17 175.4(2) . .
Cu1 O6 C19 O7 3.0(5) 13_556 .
Cu1 O6 C19 C17 -175.42(19) 13_556 .
C18 C17 C19 O7 -12.8(5) . .
C16 C17 C19 O7 169.3(3) . .
C18 C17 C19 O6 165.7(3) . .
C16 C17 C19 O6 -12.1(4) . .

loop_
_platon_squeeze_void_nr
_platon_squeeze_void_average_x
_platon_squeeze_void_average_y
_platon_squeeze_void_average_z
_platon_squeeze_void_volume
_platon_squeeze_void_count_electrons
_platon_squeeze_void_content
1 -0.015 -0.002 -0.001 11022 2171 ' '
